data_4311347
loop_
_publ_author_name
'Nicole Niklas'
'Frank W. Heinemann'
'Frank Hampel'
'Tim Clark'
'Ralf Alsfasser'

_publ_contact_author
;
        Dr. R. ALSFASSER
        Institut f\"ur Anorganische Chemie
        Universit\"at Erlangen-N\"urnberg
        Egerlandstr. 1
        D-91058 Erlangen
        Bundesrepublik Deutschland
;
_publ_contact_author_email ALSFASSR@ANORGANIK.CHEMIE.UNI-ERLANGEN.DE
_publ_contact_author_fax '049 9131 852-7387'
_publ_contact_author_phone '049 9131 852-7357'
_publ_section_title
;
 The Activation of Tertiary Carboxamides in Metal Complexes: An
 Experimental and Theoretical Study on the Methanolysis of Acylated
 Bispicolylamine Copper(II) Complexes
;
_journal_name_full 'Inorganic Chemistry'
_journal_page_first 4663
_journal_page_last 4673
_journal_paper_doi 10.1021/ic0496774
_journal_volume 43
_journal_year 2004
_chemical_formula_sum 'C37 H45 Cl8 Cu4 N9 O2'
_chemical_formula_weight 1185.58
_chemical_name_systematic
; 
 ? 
;
_space_group_IT_number 62
_symmetry_cell_setting orthorhombic
_symmetry_space_group_name_Hall '-P 2ac 2n'
_symmetry_space_group_name_H-M 'P n m a'
_atom_sites_solution_hydrogens geom
_atom_sites_solution_primary direct
_atom_sites_solution_secondary difmap
_audit_creation_method SHELXL-97
_cell_angle_alpha 90.00
_cell_angle_beta 90.00
_cell_angle_gamma 90.00
_cell_formula_units_Z 4
_cell_length_a 22.3994(4)
_cell_length_b 15.3804(3)
_cell_length_c 13.2115(2)
_cell_measurement_reflns_used 263
_cell_measurement_temperature 100(2)
_cell_measurement_theta_max 20.00
_cell_measurement_theta_min 6.00
_cell_volume 4551.52(14)
_computing_cell_refinement 'EVALCCD (Bruker-Nonius, 2001)'
_computing_data_collection 'COLLECT (Bruker-Nonius, 2001)'
_computing_data_reduction 'EVALCCD (Bruker-Nonius, 2001)'
_computing_molecular_graphics 'SHELXTL 5.1 (Bruker AXS, 1998)'
_computing_publication_material 'SHELXTL 5.1 (Bruker AXS, 1998)'
_computing_structure_refinement 'SHELXTL 5.1 (Bruker AXS, 1998)'
_computing_structure_solution 'SHELXTL 5.1 (Bruker AXS, 1998)'
_diffrn_ambient_temperature 100(2)
_diffrn_detector_area_resol_mean 9
_diffrn_measured_fraction_theta_full 0.988
_diffrn_measured_fraction_theta_max 0.988
_diffrn_measurement_device_type 'Nonius KappaCCD'
_diffrn_measurement_method
;
 \f- and \w-rotations with 1.30 \% and 65 sec per frame
;
_diffrn_radiation_monochromator graphite
_diffrn_radiation_source 'fine-focus sealed tube'
_diffrn_radiation_type MoK\a
_diffrn_radiation_wavelength 0.71073
_diffrn_reflns_av_R_equivalents 0.0487
_diffrn_reflns_av_sigmaI/netI 0.0308
_diffrn_reflns_limit_h_max 28
_diffrn_reflns_limit_h_min -26
_diffrn_reflns_limit_k_max 16
_diffrn_reflns_limit_k_min -19
_diffrn_reflns_limit_l_max 16
_diffrn_reflns_limit_l_min -16
_diffrn_reflns_number 33601
_diffrn_reflns_theta_full 27.10
_diffrn_reflns_theta_max 27.10
_diffrn_reflns_theta_min 3.82
_exptl_absorpt_coefficient_mu 2.359
_exptl_absorpt_correction_T_max 0.847
_exptl_absorpt_correction_T_min 0.683
_exptl_absorpt_correction_type multi-scan
_exptl_absorpt_process_details
;
 multi-scan from symmetry-related measurements 
 Sortav (Blessing 1995)
;
_exptl_crystal_colour green
_exptl_crystal_density_diffrn 1.730
_exptl_crystal_density_method 'not measured'
_exptl_crystal_description block
_exptl_crystal_F_000 2392
_exptl_crystal_size_max 0.29
_exptl_crystal_size_mid 0.29
_exptl_crystal_size_min 0.24
_refine_diff_density_max 1.041
_refine_diff_density_min -0.905
_refine_diff_density_rms 0.112
_refine_ls_extinction_method none
_refine_ls_goodness_of_fit_ref 1.162
_refine_ls_hydrogen_treatment mixed
_refine_ls_matrix_type full
_refine_ls_number_parameters 363
_refine_ls_number_reflns 5149
_refine_ls_number_restraints 114
_refine_ls_restrained_S_all 1.184
_refine_ls_R_factor_all 0.0772
_refine_ls_R_factor_gt 0.0616
_refine_ls_shift/su_max 0.558
_refine_ls_shift/su_mean 0.004
_refine_ls_structure_factor_coef Fsqd
_refine_ls_weighting_details 'calc w=1/[\s^2^(Fo^2^)+(0.0220P)^2^+26.4000P] where P=(Fo^2^+2Fc^2^)/3'
_refine_ls_weighting_scheme calc
_refine_ls_wR_factor_gt 0.1194
_refine_ls_wR_factor_ref 0.1269
_reflns_number_gt 4296
_reflns_number_total 5149
_reflns_threshold_expression >2sigma(I)
_cod_data_source_file ic0496774si20040312_050529_1.cif
_cod_data_source_block nn0205
_cod_depositor_comments
;
The following automatic conversions were performed:
data name '_publ_contact_autor' replaced with '_publ_contact_author'
as specified in the replacement file
'/home/antanas/src/cod-tools/trunk/data/replacement-values/replacement_tags.lst'.

Automatic conversion script
Id: cif_correct_tags 4998 2017-03-02 13:24:31Z antanas 
;
_cod_original_cell_volume 4551.5(2)
_cod_database_code 4311347

loop_
_symmetry_equiv_pos_as_xyz
'x, y, z'
'-x+1/2, -y, z+1/2'
'-x, y+1/2, -z'
'x+1/2, -y+1/2, -z+1/2'
'-x, -y, -z'
'x-1/2, y, -z-1/2'
'x, -y-1/2, z'
'-x-1/2, y-1/2, z-1/2'

loop_
_atom_site_label
_atom_site_type_symbol
_atom_site_fract_x
_atom_site_fract_y
_atom_site_fract_z
_atom_site_U_iso_or_equiv
_atom_site_adp_type
_atom_site_occupancy
_atom_site_symmetry_multiplicity
_atom_site_calc_flag
_atom_site_refinement_flags
_atom_site_disorder_assembly
_atom_site_disorder_group
Cu1A Cu 0.05335(3) 0.2500 0.04824(6) 0.02269(19) Uani 1 2 d S . .
Cl1A Cl -0.02274(8) 0.2500 0.15576(15) 0.0439(5) Uani 1 2 d S . .
N1A N 0.1205(2) 0.2500 -0.0500(4) 0.0246(12) Uani 1 2 d S . .
H1A H 0.1554 0.2500 -0.0117 0.037 Uiso 1 2 calc SR . .
N2A N 0.06489(17) 0.1209(3) 0.0381(3) 0.0258(9) Uani 1 1 d . . .
C1A C 0.1207(2) 0.1684(3) -0.1079(3) 0.0250(10) Uani 1 1 d . . .
H1A1 H 0.1615 0.1559 -0.1329 0.038 Uiso 1 1 calc R . .
H1A2 H 0.0937 0.1733 -0.1669 0.038 Uiso 1 1 calc R . .
C11A C 0.1001(2) 0.0962(3) -0.0391(4) 0.0268(10) Uani 1 1 d . . .
C12A C 0.1149(3) 0.0096(3) -0.0541(4) 0.0415(14) Uani 1 1 d . . .
H12A H 0.1397 -0.0071 -0.1092 0.050 Uiso 1 1 calc R . .
C13A C 0.0930(3) -0.0522(4) 0.0127(5) 0.0529(17) Uani 1 1 d . . .
H13A H 0.1021 -0.1120 0.0031 0.064 Uiso 1 1 calc R . .
C14A C 0.0581(3) -0.0264(4) 0.0928(4) 0.0478(16) Uani 1 1 d . . .
H14A H 0.0435 -0.0677 0.1401 0.057 Uiso 1 1 calc R . .
C15A C 0.0447(2) 0.0603(4) 0.1032(4) 0.0342(12) Uani 1 1 d . . .
H15A H 0.0204 0.0782 0.1583 0.041 Uiso 1 1 calc R . .
Cu1B Cu 0.17610(4) 0.2500 1.42286(7) 0.0307(2) Uani 1 2 d S . .
Cl1B Cl 0.2751(9) 0.2199(15) 1.4269(11) 0.024(3) Uani 0.262(3) 1 d P . 1
Cl1D Cl 0.2772(11) 0.2257(17) 1.3994(12) 0.021(3) Uani 0.238(3) 1 d P . 2
O1B O 0.1691(3) 0.2500 1.6123(5) 0.0581(17) Uani 1 2 d S . .
N1B N 0.0874(2) 0.2500 1.4378(4) 0.0234(12) Uani 1 2 d S . .
H1B H 0.0793 0.2500 1.5068 0.035 Uiso 1 2 calc SR . .
N2B N 0.1652(3) 0.3783(3) 1.4177(3) 0.0530(16) Uani 1 1 d D . .
C1B C 0.0632(3) 0.3314(4) 1.3966(4) 0.0452(16) Uani 1 1 d . . .
H1B1 H 0.0262 0.3470 1.4331 0.068 Uiso 1 1 calc R . .
H1B2 H 0.0533 0.3235 1.3242 0.068 Uiso 1 1 calc R . .
C11B C 0.1071(3) 0.4011(4) 1.4075(4) 0.0483(13) Uani 1 1 d DU . .
C12B C 0.1116(6) 0.4957(6) 1.4099(7) 0.0339(13) Uani 0.524(7) 1 d PDU . 1
H12B H 0.0747 0.5257 1.4039 0.041 Uiso 0.524(7) 1 calc PR . 1
C13B C 0.1618(8) 0.5490(10) 1.4195(17) 0.0295(14) Uani 0.524(7) 1 d PDU . 1
H13B H 0.1573 0.6104 1.4214 0.035 Uiso 0.524(7) 1 calc PR . 1
C14B C 0.2172(4) 0.5128(5) 1.4260(7) 0.0272(14) Uani 0.524(7) 1 d PDU . 1
H14B H 0.2523 0.5474 1.4299 0.033 Uiso 0.524(7) 1 calc PR . 1
C15B C 0.2197(3) 0.4196(6) 1.4268(7) 0.0264(16) Uani 0.524(7) 1 d PDU . 1
H15B H 0.2562 0.3885 1.4332 0.032 Uiso 0.524(7) 1 calc PR . 1
C12D C 0.0703(6) 0.4822(7) 1.3973(8) 0.0362(16) Uani 0.476(7) 1 d PDU . 2
H12D H 0.0282 0.4847 1.3883 0.043 Uiso 0.476(7) 1 calc PR . 2
C13D C 0.1087(5) 0.5528(7) 1.4034(7) 0.0324(15) Uani 0.476(7) 1 d PDU . 2
H13D H 0.0935 0.6103 1.4009 0.039 Uiso 0.476(7) 1 calc PR . 2
C14D C 0.1678(9) 0.5390(11) 1.4129(19) 0.0300(14) Uani 0.476(7) 1 d PDU . 2
H14D H 0.1931 0.5885 1.4141 0.036 Uiso 0.476(7) 1 calc PR . 2
C15D C 0.1950(5) 0.4560(6) 1.4211(8) 0.0294(14) Uani 0.476(7) 1 d PDU . 2
H15D H 0.2371 0.4542 1.4297 0.035 Uiso 0.476(7) 1 calc PR . 2
Cu1C Cu 0.25101(3) 0.2500 1.17040(6) 0.0282(2) Uani 1 2 d S . .
Cl1C Cl 0.15142(6) 0.2500 1.20043(11) 0.0227(3) Uani 1 2 d S . .
Cl2C Cl 0.25960(7) 0.2500 0.96973(13) 0.0290(4) Uani 1 2 d S . .
N1C N 0.3399(4) 0.2500 1.1771(12) 0.120(5) Uani 1 2 d S . .
H1C H 0.3431 0.2500 1.1069 0.179 Uiso 1 2 calc SR . .
N2C N 0.2625(2) 0.1234(3) 1.1754(3) 0.0396(12) Uani 1 1 d D . .
C1C C 0.3643(3) 0.1674(8) 1.1837(6) 0.103(4) Uani 1 1 d . . .
H1C1 H 0.3867 0.1626 1.2481 0.155 Uiso 1 1 calc R . .
H1C2 H 0.3930 0.1594 1.1276 0.155 Uiso 1 1 calc R . .
C11C C 0.3183(3) 0.0946(6) 1.1794(4) 0.070(3) Uani 1 1 d D . .
C12C C 0.3333(6) 0.0086(10) 1.1813(6) 0.133(7) Uani 1 1 d . . .
H12C H 0.3740 -0.0076 1.1882 0.159 Uiso 1 1 calc R . .
C13C C 0.2927(9) -0.0516(8) 1.1739(8) 0.163(10) Uani 1 1 d . . .
H13C H 0.3035 -0.1112 1.1713 0.195 Uiso 1 1 calc R . .
C14C C 0.2327(6) -0.0267(5) 1.1699(5) 0.097(4) Uani 1 1 d . . .
H14C H 0.2015 -0.0684 1.1677 0.116 Uiso 1 1 calc R . .
C15C C 0.2212(3) 0.0611(4) 1.1693(4) 0.0559(19) Uani 1 1 d D . .
H15C H 0.1807 0.0787 1.1641 0.067 Uiso 1 1 calc R . .
Cu2 Cu 0.49252(4) 0.22721(6) 0.81080(8) 0.0210(3) Uani 0.50 1 d P . .
Cl21 Cl 0.47652(7) 0.2500 0.64418(13) 0.0277(4) Uani 1 2 d S . .
Cl22 Cl 0.44003(9) 0.22266(14) 0.95488(18) 0.0263(5) Uani 0.50 1 d P . .
Cl23 Cl 0.54408(10) 0.35331(16) 0.84462(17) 0.0261(5) Uani 0.50 1 d P . .
Cl24 Cl 0.52614(10) 0.08963(17) 0.8106(2) 0.0319(5) Uani 0.50 1 d P . .
O1 O 0.2656(3) 0.2500 1.7373(6) 0.107(4) Uani 1 2 d S . .
H1 H 0.2627 0.2498 1.8007 0.160 Uiso 1 2 calc SR . .
C1 C 0.3270(4) 0.2500 1.7094(7) 0.059(3) Uani 1 2 d S . .
H1D H 0.3477 0.2975 1.7444 0.089 Uiso 0.50 1 calc PR . .
H1E H 0.3306 0.2581 1.6361 0.089 Uiso 0.50 1 calc PR . .
H1F H 0.3452 0.1944 1.7286 0.089 Uiso 0.50 1 calc PR . .

loop_
_atom_site_aniso_label
_atom_site_aniso_U_11
_atom_site_aniso_U_22
_atom_site_aniso_U_33
_atom_site_aniso_U_23
_atom_site_aniso_U_13
_atom_site_aniso_U_12
Cu1A 0.0232(4) 0.0253(4) 0.0195(4) 0.000 0.0031(3) 0.000
Cl1A 0.0314(9) 0.0705(15) 0.0299(10) 0.000 0.0114(7) 0.000
N1A 0.024(3) 0.026(3) 0.024(3) 0.000 0.000(2) 0.000
N2A 0.030(2) 0.025(2) 0.022(2) -0.0012(16) -0.0056(16) -0.0106(17)
C1A 0.028(2) 0.025(2) 0.022(2) -0.0065(19) -0.0001(18) 0.000(2)
C11A 0.034(2) 0.024(2) 0.022(2) -0.0055(19) -0.0083(19) -0.008(2)
C12A 0.064(4) 0.025(3) 0.035(3) -0.009(2) -0.009(3) -0.005(3)
C13A 0.095(5) 0.022(3) 0.042(4) -0.005(3) -0.019(3) -0.010(3)
C14A 0.081(4) 0.029(3) 0.034(3) 0.007(2) -0.016(3) -0.031(3)
C15A 0.043(3) 0.034(3) 0.026(3) 0.000(2) -0.005(2) -0.020(2)
Cu1B 0.0176(4) 0.0378(5) 0.0367(5) 0.000 -0.0051(3) 0.000
Cl1B 0.017(3) 0.026(4) 0.030(8) 0.004(6) 0.001(5) 0.005(2)
Cl1D 0.020(3) 0.021(5) 0.022(7) 0.006(5) -0.002(5) 0.008(3)
O1B 0.062(4) 0.058(4) 0.054(4) 0.000 -0.003(3) 0.000
N1B 0.022(3) 0.030(3) 0.018(3) 0.000 -0.001(2) 0.000
N2B 0.107(5) 0.034(3) 0.018(2) -0.0080(19) 0.015(3) -0.044(3)
C1B 0.048(3) 0.056(4) 0.032(3) 0.011(3) 0.011(2) 0.037(3)
C11B 0.096(4) 0.021(2) 0.027(2) 0.001(2) 0.014(3) 0.009(3)
C12B 0.063(3) 0.016(3) 0.022(2) -0.001(2) 0.007(3) 0.003(3)
C13B 0.056(3) 0.012(3) 0.021(3) -0.002(2) 0.005(3) 0.000(3)
C14B 0.051(3) 0.009(3) 0.022(3) -0.004(2) 0.004(3) 0.000(3)
C15B 0.049(4) 0.008(3) 0.023(3) 0.000(3) 0.003(3) 0.006(3)
C12D 0.068(4) 0.018(3) 0.022(3) -0.001(3) 0.006(3) 0.003(3)
C13D 0.061(3) 0.016(3) 0.021(3) -0.001(3) 0.006(3) 0.000(3)
C14D 0.056(3) 0.012(3) 0.022(3) -0.002(2) 0.004(3) 0.000(3)
C15D 0.057(3) 0.008(3) 0.023(3) -0.004(3) 0.003(3) 0.002(3)
Cu1C 0.0144(4) 0.0465(6) 0.0236(4) 0.000 -0.0031(3) 0.000
Cl1C 0.0161(6) 0.0299(9) 0.0220(8) 0.000 -0.0001(6) 0.000
Cl2C 0.0265(8) 0.0245(8) 0.0359(9) 0.000 0.0105(7) 0.000
N1C 0.018(4) 0.146(12) 0.195(14) 0.000 -0.011(6) 0.000
N2C 0.049(3) 0.053(3) 0.017(2) 0.000(2) -0.0052(18) 0.029(2)
C1C 0.031(3) 0.238(13) 0.041(4) 0.001(6) -0.001(3) 0.062(6)
C11C 0.068(4) 0.132(7) 0.011(3) -0.005(3) -0.005(3) 0.078(5)
C12C 0.185(13) 0.198(14) 0.015(4) -0.023(6) -0.022(5) 0.171(12)
C13C 0.35(3) 0.110(10) 0.029(5) -0.014(6) -0.040(9) 0.172(14)
C14C 0.226(12) 0.039(4) 0.026(3) 0.001(3) -0.022(5) 0.045(6)
C15C 0.103(6) 0.035(3) 0.029(3) 0.003(3) -0.013(3) 0.023(4)
Cu2 0.0185(4) 0.0169(8) 0.0276(5) 0.0019(4) -0.0026(4) -0.0019(4)
Cl21 0.0299(8) 0.0236(8) 0.0297(9) 0.000 -0.0056(7) 0.000
Cl22 0.0229(9) 0.0217(12) 0.0343(12) 0.0024(8) 0.0011(9) -0.0043(7)
Cl23 0.0273(11) 0.0229(13) 0.0280(12) -0.0028(9) 0.0026(9) -0.0088(10)
Cl24 0.0271(11) 0.0222(13) 0.0464(15) 0.0095(11) 0.0079(10) 0.0067(10)
O1 0.027(3) 0.251(13) 0.043(4) 0.000 -0.004(3) 0.000
C1 0.038(5) 0.097(9) 0.042(5) 0.000 -0.003(4) 0.000

loop_
_atom_type_symbol
_atom_type_description
_atom_type_scat_dispersion_real
_atom_type_scat_dispersion_imag
_atom_type_scat_source
C C 0.0033 0.0016 'International Tables Vol C Tables 4.2.6.8 and 6.1.1.4'
H H 0.0000 0.0000 'International Tables Vol C Tables 4.2.6.8 and 6.1.1.4'
N N 0.0061 0.0033 'International Tables Vol C Tables 4.2.6.8 and 6.1.1.4'
O O 0.0106 0.0060 'International Tables Vol C Tables 4.2.6.8 and 6.1.1.4'
Cl Cl 0.1484 0.1585 'International Tables Vol C Tables 4.2.6.8 and 6.1.1.4'
Cu Cu 0.3201 1.2651 'International Tables Vol C Tables 4.2.6.8 and 6.1.1.4'

loop_
_geom_angle_atom_site_label_1
_geom_angle_atom_site_label_2
_geom_angle_atom_site_label_3
_geom_angle
_geom_angle_site_symmetry_1
_geom_angle_site_symmetry_3
_geom_angle_publ_flag
N1A Cu1A N2A 81.88(12) . 7_565 ?
N1A Cu1A N2A 81.88(12) . . ?
N2A Cu1A N2A 163.3(2) 7_565 . ?
N1A Cu1A Cl1A 179.03(17) . . ?
N2A Cu1A Cl1A 98.15(12) 7_565 . ?
N2A Cu1A Cl1A 98.15(12) . . ?
C1A N1A C1A 117.3(5) . 7_565 ?
C1A N1A Cu1A 110.0(3) . . ?
C1A N1A Cu1A 110.0(3) 7_565 . ?
C11A N2A C15A 119.2(5) . . ?
C11A N2A Cu1A 113.9(3) . . ?
C15A N2A Cu1A 126.7(4) . . ?
N1A C1A C11A 108.3(4) . . ?
N2A C11A C12A 121.3(5) . . ?
N2A C11A C1A 115.4(4) . . ?
C12A C11A C1A 123.2(5) . . ?
C13A C12A C11A 118.9(6) . . ?
C14A C13A C12A 119.6(6) . . ?
C15A C14A C13A 118.8(5) . . ?
N2A C15A C14A 122.3(5) . . ?
N2B Cu1B N2B 165.3(3) 7_565 . ?
N2B Cu1B N1B 83.17(16) 7_565 . ?
N2B Cu1B N1B 83.17(16) . . ?
N2B Cu1B Cl1B 85.3(6) 7_565 . ?
N2B Cu1B Cl1B 108.9(6) . . ?
N1B Cu1B Cl1B 166.3(5) . . ?
N2B Cu1B Cl1B 108.9(6) 7_565 7_565 ?
N2B Cu1B Cl1B 85.3(6) . 7_565 ?
N1B Cu1B Cl1B 166.3(5) . 7_565 ?
Cl1B Cu1B Cl1B 23.6(12) . 7_565 ?
N2B Cu1B Cl1D 106.0(6) 7_565 7_565 ?
N2B Cu1B Cl1D 87.4(7) . 7_565 ?
N1B Cu1B Cl1D 170.5(7) . 7_565 ?
Cl1B Cu1B Cl1D 23.0(3) . 7_565 ?
Cl1B Cu1B Cl1D 9.3(6) 7_565 7_565 ?
N2B Cu1B Cl1D 87.4(7) 7_565 . ?
N2B Cu1B Cl1D 106.0(6) . . ?
N1B Cu1B Cl1D 170.5(7) . . ?
Cl1B Cu1B Cl1D 9.3(6) . . ?
Cl1B Cu1B Cl1D 23.0(3) 7_565 . ?
Cl1D Cu1B Cl1D 18.6(13) 7_565 . ?
N2B Cu1B O1B 91.53(13) 7_565 . ?
N2B Cu1B O1B 91.53(13) . . ?
N1B Cu1B O1B 80.8(2) . . ?
Cl1B Cu1B O1B 92.2(4) . . ?
Cl1B Cu1B O1B 92.2(4) 7_565 . ?
Cl1D Cu1B O1B 101.2(4) 7_565 . ?
Cl1D Cu1B O1B 101.2(4) . . ?
Cl1B Cl1B Cu1B 78.2(6) 7_565 . ?
Cl1D Cl1D Cu1B 80.7(6) 7_565 . ?
C1B N1B C1B 117.0(6) 7_565 . ?
C1B N1B Cu1B 109.3(3) 7_565 . ?
C1B N1B Cu1B 109.3(3) . . ?
C11B N2B C15D 104.2(6) . . ?
C11B N2B C15B 137.6(6) . . ?
C15D N2B C15B 33.4(5) . . ?
C11B N2B Cu1B 112.2(4) . . ?
C15D N2B Cu1B 143.5(6) . . ?
C15B N2B Cu1B 110.1(5) . . ?
N1B C1B C11B 110.0(5) . . ?
N2B C11B C12B 100.9(7) . . ?
N2B C11B C1B 117.7(5) . . ?
C12B C11B C1B 141.4(7) . . ?
N2B C11B C12D 138.7(7) . . ?
C12B C11B C12D 38.0(6) . . ?
C1B C11B C12D 103.4(7) . . ?
N2B C11B C15D 38.1(3) . . ?
C12B C11B C15D 62.7(6) . . ?
C1B C11B C15D 155.8(5) . . ?
C12D C11B C15D 100.6(7) . . ?
C13B C12B C11B 130.1(11) . . ?
C14B C13B C12B 119.9(12) . . ?
C15B C14B C13B 116.3(11) . . ?
C14B C15B N2B 115.1(8) . . ?
C13D C12D C11B 107.7(11) . . ?
C14D C13D C12D 119.5(12) . . ?
C13D C14D C15D 124.8(16) . . ?
N2B C15D C14D 124.9(12) . . ?
N2B C15D C11B 37.6(4) . . ?
C14D C15D C11B 87.3(10) . . ?
N2C Cu1C N2C 164.4(3) 7_565 . ?
N2C Cu1C N1C 82.39(14) 7_565 . ?
N2C Cu1C N1C 82.39(14) . . ?
N2C Cu1C Cl1C 97.08(14) 7_565 . ?
N2C Cu1C Cl1C 97.08(14) . . ?
N1C Cu1C Cl1C 167.4(5) . . ?
N2C Cu1C Cl2C 91.39(12) 7_565 . ?
N2C Cu1C Cl2C 91.39(12) . . ?
N1C Cu1C Cl2C 88.4(5) . . ?
Cl1C Cu1C Cl2C 104.23(6) . . ?
C1C N1C C1C 133.0(10) 7_565 . ?
C1C N1C Cu1C 113.3(5) 7_565 . ?
C1C N1C Cu1C 113.3(5) . . ?
C15C N2C C11C 114.6(6) . . ?
C15C N2C Cu1C 128.2(4) . . ?
C11C N2C Cu1C 117.1(5) . . ?
N1C C1C C11C 113.9(5) . . ?
N2C C11C C12C 123.8(10) . . ?
N2C C11C C1C 113.2(7) . . ?
C12C C11C C1C 123.0(9) . . ?
C13C C12C C11C 121.0(11) . . ?
C12C C13C C14C 118.7(10) . . ?
C15C C14C C13C 116.8(11) . . ?
N2C C15C C14C 125.1(8) . . ?
Cu2 Cu2 Cl23 135.00(9) 7_565 7_565 ?
Cu2 Cu2 Cl22 91.79(6) 7_565 . ?
Cl23 Cu2 Cl22 96.16(10) 7_565 . ?
Cu2 Cu2 Cl24 160.41(7) 7_565 . ?
Cl23 Cu2 Cl24 27.49(10) 7_565 . ?
Cl22 Cu2 Cl24 98.48(9) . . ?
Cu2 Cu2 Cl21 81.07(3) 7_565 . ?
Cl23 Cu2 Cl21 117.59(10) 7_565 . ?
Cl22 Cu2 Cl21 138.64(8) . . ?
Cl24 Cu2 Cl21 101.45(8) . . ?
Cu2 Cu2 Cl23 32.56(7) 7_565 . ?
Cl23 Cu2 Cl23 102.44(15) 7_565 . ?
Cl22 Cu2 Cl23 97.17(9) . . ?
Cl24 Cu2 Cl23 128.75(11) . . ?
Cl21 Cu2 Cl23 97.94(7) . . ?
Cu2 Cu2 Cl22 70.99(6) 7_565 7_565 ?
Cl23 Cu2 Cl22 110.66(11) 7_565 7_565 ?
Cl22 Cu2 Cl22 20.81(11) . 7_565 ?
Cl24 Cu2 Cl22 118.31(9) . 7_565 ?
Cl21 Cu2 Cl22 130.91(8) . 7_565 ?
Cl23 Cu2 Cl22 79.55(8) . 7_565 ?
Cu2 Cl21 Cu2 17.86(5) 7_565 . ?
Cl22 Cl22 Cu2 88.21(6) 7_565 . ?
Cl22 Cl22 Cu2 70.99(6) 7_565 7_565 ?
Cu2 Cl22 Cu2 17.22(5) . 7_565 ?
Cl24 Cl23 Cu2 103.1(2) 7_565 7_565 ?
Cl24 Cl23 Cu2 115.0(2) 7_565 . ?
Cu2 Cl23 Cu2 12.44(4) 7_565 . ?
Cl23 Cl24 Cu2 49.43(15) 7_565 . ?

loop_
_geom_bond_atom_site_label_1
_geom_bond_atom_site_label_2
_geom_bond_distance
_geom_bond_site_symmetry_2
_geom_bond_publ_flag
Cu1A N1A 1.987(5) . ?
Cu1A N2A 2.007(4) 7_565 ?
Cu1A N2A 2.007(4) . ?
Cu1A Cl1A 2.2186(19) . ?
N1A C1A 1.469(5) . ?
N1A C1A 1.469(5) 7_565 ?
N2A C11A 1.344(6) . ?
N2A C15A 1.346(6) . ?
C1A C11A 1.507(7) . ?
C11A C12A 1.387(7) . ?
C12A C13A 1.386(8) . ?
C13A C14A 1.375(9) . ?
C14A C15A 1.374(8) . ?
Cu1B N2B 1.989(5) 7_565 ?
Cu1B N2B 1.989(5) . ?
Cu1B N1B 1.996(5) . ?
Cu1B Cl1B 2.27(2) . ?
Cu1B Cl1B 2.27(2) 7_565 ?
Cu1B Cl1D 2.32(2) 7_565 ?
Cu1B Cl1D 2.32(2) . ?
Cu1B O1B 2.507(7) . ?
Cl1B Cl1B 0.93(5) 7_565 ?
Cl1D Cl1D 0.75(5) 7_565 ?
N1B C1B 1.468(6) 7_565 ?
N1B C1B 1.468(6) . ?
N2B C11B 1.355(7) . ?
N2B C15D 1.370(8) . ?
N2B C15B 1.382(6) . ?
C1B C11B 1.461(9) . ?
C11B C12B 1.459(11) . ?
C11B C12D 1.501(13) . ?
C11B C15D 2.151(10) . ?
C12B C13B 1.396(19) . ?
C13B C14B 1.36(2) . ?
C14B C15B 1.435(11) . ?
C12D C13D 1.388(16) . ?
C13D C14D 1.35(2) . ?
C14D C15D 1.419(17) . ?
Cu1C N2C 1.966(5) 7_565 ?
Cu1C N2C 1.966(5) . ?
Cu1C N1C 1.994(8) . ?
Cu1C Cl1C 2.2658(16) . ?
Cu1C Cl2C 2.6582(19) . ?
N1C C1C 1.386(11) 7_565 ?
N1C C1C 1.386(11) . ?
N2C C15C 1.334(7) . ?
N2C C11C 1.325(6) . ?
C1C C11C 1.523(13) . ?
C11C C12C 1.366(14) . ?
C12C C13C 1.30(2) . ?
C13C C14C 1.397(19) . ?
C14C C15C 1.374(9) . ?
Cu2 Cu2 0.7010(19) 7_565 ?
Cu2 Cl23 1.751(2) 7_565 ?
Cu2 Cl22 2.238(3) . ?
Cu2 Cl24 2.246(3) . ?
Cu2 Cl21 2.258(2) . ?
Cu2 Cl23 2.301(2) . ?
Cu2 Cl22 2.366(2) 7_565 ?
Cl21 Cu2 2.258(2) 7_565 ?
Cl22 Cl22 0.841(4) 7_565 ?
Cl22 Cu2 2.366(2) 7_565 ?
Cl23 Cl24 1.064(3) 7_565 ?
Cl23 Cu2 1.751(2) 7_565 ?
Cl24 Cl23 1.064(3) 7_565 ?
O1 C1 1.424(10) . ?
